data_7225986
loop_
_publ_author_name
'Fondo, Matilde'
'Doejo, Jes\'us'
'Garc\'ia-Deibe, Ana M.'
'Sanmart\'in-Matalobos, Jes\'us'
'Vicente, Ram\'on'

_publ_section_title
;
 A Ni8metallacalix[4]arene and a Cu4molecular rhomboid: limiting the
 nuclearity of carboxysalen-like metal complexes
;
_journal_issue 35
_journal_name_full CrystEngComm
_journal_page_first 6673
_journal_paper_doi 10.1039/C6CE01384H
_journal_volume 18
_journal_year 2016
_chemical_formula_moiety 'C76 H88 N8 Ni8 O40, 7(C H4 O), 12(O H2)'
_chemical_formula_sum 'C83 H140 N8 Ni8 O59'
_chemical_formula_weight 2663.70
_chemical_name_systematic
;
 ?
;
_space_group_crystal_system tetragonal
_space_group_IT_number 88
_space_group_name_Hall '-I 4ad'
_space_group_name_H-M_alt 'I 41/a'
_symmetry_space_group_name_Hall '-I 4ad'
_symmetry_space_group_name_H-M 'I 41/a :2'
_atom_sites_solution_hydrogens geom
_audit_creation_method SHELXL-2013
_audit_update_record
;
2016-07-13 deposited with the CCDC.
2016-07-20 downloaded from the CCDC.
;
_cell_angle_alpha 90
_cell_angle_beta 90
_cell_angle_gamma 90
_cell_formula_units_Z 4
_cell_length_a 29.3530(6)
_cell_length_b 29.3530(6)
_cell_length_c 16.1124(4)
_cell_measurement_reflns_used 9133
_cell_measurement_temperature 100(2)
_cell_measurement_theta_max 19.66
_cell_measurement_theta_min 2.435
_cell_volume 13882.4(5)
_computing_cell_refinement 'BRUKER APEX2'
_computing_data_collection 'BRUKER APEX2'
_computing_structure_refinement 'SHELXL-2013 (Sheldrick, 2013)'
_computing_structure_solution 'SIR-2008 (Burla, 2007)'
_diffrn_ambient_temperature 100(2)
_diffrn_measured_fraction_theta_full 0.978
_diffrn_measured_fraction_theta_max 1.000
_diffrn_measurement_device_type 'Bruker Kappa APEXII CCD'
_diffrn_measurement_method 'omega and phi scans'
_diffrn_radiation_type MoK\a
_diffrn_radiation_wavelength 0.71073
_diffrn_reflns_av_R_equivalents 0.1123
_diffrn_reflns_av_unetI/netI 0.0609
_diffrn_reflns_Laue_measured_fraction_full 0.978
_diffrn_reflns_Laue_measured_fraction_max 1.000
_diffrn_reflns_limit_h_max 34
_diffrn_reflns_limit_h_min -34
_diffrn_reflns_limit_k_max 34
_diffrn_reflns_limit_k_min -34
_diffrn_reflns_limit_l_max 19
_diffrn_reflns_limit_l_min -19
_diffrn_reflns_number 82208
_diffrn_reflns_point_group_measured_fraction_full 0.978
_diffrn_reflns_point_group_measured_fraction_max 1.000
_diffrn_reflns_theta_full 25.242
_diffrn_reflns_theta_max 25.050
_diffrn_reflns_theta_min 1.387
_exptl_absorpt_coefficient_mu 1.143
_exptl_absorpt_correction_T_max 0.8721
_exptl_absorpt_correction_T_min 0.7892
_exptl_absorpt_correction_type multi-scan
_exptl_absorpt_process_details 'SADABS-2014/5 (Bruker, 2014)'
_exptl_crystal_colour orange
_exptl_crystal_density_diffrn 1.274
_exptl_crystal_description prism
_exptl_crystal_F_000 5560
_exptl_crystal_size_max 0.230
_exptl_crystal_size_mid 0.160
_exptl_crystal_size_min 0.120
_refine_diff_density_max 0.978
_refine_diff_density_min -0.484
_refine_diff_density_rms 0.167
_refine_ls_extinction_coef 0.00075(19)
_refine_ls_extinction_expression Fc^*^=kFc[1+0.001xFc^2^\l^3^/sin(2\q)]^-1/4^
_refine_ls_extinction_method SHELXL
_refine_ls_goodness_of_fit_ref 1.196
_refine_ls_hydrogen_treatment constr
_refine_ls_matrix_type full
_refine_ls_number_parameters 420
_refine_ls_number_reflns 6154
_refine_ls_number_restraints 0
_refine_ls_restrained_S_all 1.196
_refine_ls_R_factor_all 0.1720
_refine_ls_R_factor_gt 0.0940
_refine_ls_shift/su_max 0.002
_refine_ls_shift/su_mean 0.000
_refine_ls_structure_factor_coef Fsqd
_refine_ls_weighting_details 'w=1/[\s^2^(Fo^2^)+(0.2000P)^2^] where P=(Fo^2^+2Fc^2^)/3'
_refine_ls_weighting_scheme calc
_refine_ls_wR_factor_gt 0.2893
_refine_ls_wR_factor_ref 0.3578
_reflns_Friedel_coverage 0.000
_reflns_number_gt 3072
_reflns_number_total 6154
_reflns_threshold_expression 'I > 2\s(I)'
_cod_data_source_file c6ce01384h1.cif
_cod_data_source_block shelx
_cod_depositor_comments 'Adding full bibliography for 7225986--7225987.cif.'
_cod_original_cell_volume 13882.4(7)
_cod_database_code 7225986
_shelx_space_group_comment
;
The symmetry employed for this shelxl refinement is uniquely defined
by the following loop, which should always be used as a source of
symmetry information in preference to the above space-group names.
They are only intended as comments.
;
_shelx_estimated_absorpt_t_min 0.779
_shelx_estimated_absorpt_t_max 0.875
_shelxl_version_number 2013-4

loop_
_space_group_symop_operation_xyz
'x, y, z'
'-x, -y+1/2, z'
'-y+3/4, x+1/4, z+1/4'
'y+1/4, -x+1/4, z+1/4'
'x+1/2, y+1/2, z+1/2'
'-x+1/2, -y+1, z+1/2'
'-y+5/4, x+3/4, z+3/4'
'y+3/4, -x+3/4, z+3/4'
'-x, -y, -z'
'x, y-1/2, -z'
'y-3/4, -x-1/4, -z-1/4'
'-y-1/4, x-1/4, -z-1/4'
'-x+1/2, -y+1/2, -z+1/2'
'x+1/2, y, -z+1/2'
'y-1/4, -x+1/4, -z+1/4'
'-y+1/4, x+1/4, -z+1/4'

loop_
_atom_site_label
_atom_site_type_symbol
_atom_site_fract_x
_atom_site_fract_y
_atom_site_fract_z
_atom_site_U_iso_or_equiv
_atom_site_adp_type
_atom_site_occupancy
_atom_site_site_symmetry_order
_atom_site_calc_flag
_atom_site_refinement_flags_posn
_atom_site_refinement_flags_adp
_atom_site_refinement_flags_occupancy
_atom_site_disorder_assembly
_atom_site_disorder_group
Ni1 Ni 0.12411(4) 0.08548(4) 0.90487(10) 0.0745(6) Uani 1 1 d . . . . .
Ni2 Ni 0.09779(4) 0.12361(4) 1.07984(9) 0.0677(6) Uani 1 1 d . . . . .
N1 N 0.1786(3) 0.0977(2) 0.8332(6) 0.086(3) Uani 1 1 d . . . . .
N2 N 0.0990(3) 0.0339(2) 0.8358(6) 0.080(3) Uani 1 1 d . . . . .
O1 O 0.07233(18) 0.08291(18) 0.9860(4) 0.0688(18) Uani 1 1 d . . . . .
O2 O 0.14231(18) 0.13678(18) 0.9818(4) 0.0714(18) Uani 1 1 d . . . . .
O10W O 0.0857(3) 0.1322(2) 0.8306(5) 0.097(2) Uani 1 1 d . . . . .
O11W O 0.16022(19) 0.03394(19) 0.9726(5) 0.082(2) Uani 1 1 d . . . . .
O20W O 0.0559(2) 0.1775(2) 1.0453(5) 0.087(2) Uani 1 1 d . . . . .
O21W O 0.13932(19) 0.06974(19) 1.1202(5) 0.0733(19) Uani 1 1 d . . . . .
O30 O 0.1402(2) 0.29996(19) 1.0812(4) 0.0687(18) Uani 1 1 d . . . . .
O31 O 0.1996(2) 0.33128(19) 1.0119(5) 0.083(2) Uani 1 1 d . . . . .
O40 O -0.08507(19) 0.11957(17) 1.0876(4) 0.0690(18) Uani 1 1 d . . . . .
O41 O -0.12578(19) 0.05742(18) 1.0501(5) 0.0734(19) Uani 1 1 d . . . . .
C1 C 0.1602(3) 0.1754(3) 0.9558(7) 0.070(3) Uani 1 1 d . . . . .
C2 C 0.1553(3) 0.2170(3) 0.9991(7) 0.070(3) Uani 1 1 d . . . . .
H2 H 0.1371 0.2179 1.0478 0.084 Uiso 1 1 calc R U . . .
C3 C 0.1763(3) 0.2566(3) 0.9724(8) 0.077(3) Uani 1 1 d . . . . .
C30 C 0.1716(3) 0.2992(3) 1.0257(7) 0.072(3) Uani 1 1 d . . . . .
C4 C 0.2029(4) 0.2573(3) 0.9020(8) 0.093(4) Uani 1 1 d . . . . .
H4 H 0.2165 0.2849 0.8837 0.111 Uiso 1 1 calc R U . . .
C5 C 0.2095(4) 0.2183(4) 0.8592(9) 0.109(4) Uani 1 1 d . . . . .
H5 H 0.2287 0.2184 0.8118 0.131 Uiso 1 1 calc R U . . .
C6 C 0.1878(4) 0.1766(3) 0.8845(9) 0.094(4) Uani 1 1 d . . . . .
C7 C 0.1983(4) 0.1365(4) 0.8288(8) 0.100(4) Uani 1 1 d . . . . .
H7 H 0.2212 0.1404 0.7877 0.120 Uiso 1 1 calc R U . . .
C8 C 0.1976(4) 0.0625(4) 0.7829(9) 0.105(4) Uani 1 1 d . . . . .
H8A H 0.2125 0.0394 0.8186 0.126 Uiso 1 1 calc R U . . .
H8B H 0.2209 0.0755 0.7454 0.126 Uiso 1 1 calc R U . . .
C9 C 0.1592(5) 0.0397(4) 0.7309(10) 0.115(5) Uani 1 1 d . . . . .
H9A H 0.1404 0.0638 0.7051 0.138 Uiso 1 1 calc R U . . .
H9B H 0.1732 0.0218 0.6857 0.138 Uiso 1 1 calc R U . . .
C10 C 0.1292(4) 0.0096(3) 0.7796(8) 0.089(3) Uani 1 1 d . . . . .
H10C H 0.1106 -0.0089 0.7409 0.107 Uiso 1 1 calc R U . . .
H10D H 0.1483 -0.0117 0.8123 0.107 Uiso 1 1 calc R U . . .
C11 C 0.0579(3) 0.0211(3) 0.8435(7) 0.080(3) Uani 1 1 d . . . . .
H11 H 0.0488 -0.0032 0.8083 0.096 Uiso 1 1 calc R U . . .
C12 C 0.0226(3) 0.0386(3) 0.8992(7) 0.071(3) Uani 1 1 d . . . . .
C13 C 0.0303(3) 0.0681(3) 0.9666(7) 0.067(3) Uani 1 1 d . . . . .
C14 C -0.0072(3) 0.0822(3) 1.0131(6) 0.063(3) Uani 1 1 d . . . . .
H14 H -0.0027 0.1031 1.0573 0.076 Uiso 1 1 calc R U . . .
C15 C -0.0502(3) 0.0667(3) 0.9968(7) 0.064(3) Uani 1 1 d . . . . .
C150 C -0.0895(3) 0.0821(3) 1.0485(7) 0.067(3) Uani 1 1 d . . . . .
C16 C -0.0579(3) 0.0364(3) 0.9313(7) 0.070(3) Uani 1 1 d . . . . .
H16 H -0.0876 0.0250 0.9204 0.084 Uiso 1 1 calc R U . . .
C17 C -0.0215(3) 0.0235(3) 0.8829(8) 0.075(3) Uani 1 1 d . . . . .
H17 H -0.0266 0.0038 0.8371 0.090 Uiso 1 1 calc R U . . .
O1S O 0.0140(6) 0.1778(5) 0.8942(13) 0.112(6) Uani 0.5 1 d . . P A 1
C1S C -0.0244(11) 0.1601(10) 0.8780(17) 0.108(8) Uiso 0.5 1 d . . P A 1
O2S O -0.0670(10) 0.2633(18) 0.8780(18) 0.26(2) Uani 0.5 1 d . . P B 2
C2S C -0.0654(9) 0.2255(15) 0.864(5) 0.26(4) Uani 0.5 1 d . . P B 2
O3S O -0.0622(7) 0.1798(10) 0.874(2) 0.183(11) Uani 0.5 1 d . . P C 3
C3S C -0.1002(10) 0.1603(10) 0.8673(17) 0.109(8) Uiso 0.5 1 d . . P C 3
O4S O 0.3122(15) 0.0726(16) 0.675(3) 0.126(13) Uiso 0.25 1 d . . P D 4
C4S C 0.3369(17) 0.0811(17) 0.738(3) 0.095(14) Uiso 0.25 1 d . . P D 4
O1W O 0.1083(14) 0.1646(18) 0.6795(17) 0.22(2) Uani 0.4 1 d . . P E 5
O1W' O 0.1287(19) 0.1822(18) 0.662(4) 0.109(17) Uiso 0.2 1 d . . P F 6
O2W O 0.2994(15) 0.0501(16) 0.640(3) 0.104(13) Uiso 0.2 1 d . . P G 7
O3W O 0.1540(15) 0.2463(17) 0.637(3) 0.105(13) Uiso 0.2 1 d . . P H 8
O3W' O 0.160(3) 0.303(3) 0.665(5) 0.09(2) Uiso 0.1 1 d . . P I 9
O3W" O 0.161(2) 0.277(2) 0.612(4) 0.102(17) Uiso 0.15 1 d . . P J 10
03W3 O 0.166(2) 0.248(2) 0.570(4) 0.071(18) Uiso 0.1 1 d . . P K 11
O4W O 0.2353(17) 0.1403(10) 0.6107(19) 0.169(20) Uani 0.3 1 d . . P L 12
O4W' O 0.2873(16) 0.1209(16) 0.656(3) 0.112(14) Uiso 0.2 1 d . . P M 13
O4W" O 0.3032(19) 0.1321(19) 0.743(4) 0.106(16) Uiso 0.15 1 d . . P N 14
O5W O -0.0516(7) 0.2277(7) 1.0635(15) 0.141(7) Uani 0.5 1 d . . P O 15
O5W' O -0.0366(10) 0.1919(12) 1.048(2) 0.111(9) Uiso 0.3 1 d . . P P 16
O5W" O -0.0487(14) 0.2057(14) 0.974(3) 0.096(11) Uiso 0.2 1 d . . P Q 17

loop_
_atom_site_aniso_label
_atom_site_aniso_U_11
_atom_site_aniso_U_22
_atom_site_aniso_U_33
_atom_site_aniso_U_23
_atom_site_aniso_U_13
_atom_site_aniso_U_12
Ni1 0.0487(8) 0.0419(7) 0.1328(14) -0.0019(7) 0.0064(7) 0.0023(5)
Ni2 0.0384(7) 0.0375(7) 0.1271(13) 0.0000(6) -0.0041(6) 0.0013(4)
N1 0.069(5) 0.038(4) 0.150(8) -0.016(5) 0.033(5) -0.009(4)
N2 0.061(5) 0.043(4) 0.136(8) 0.002(5) 0.008(5) 0.008(4)
O1 0.036(3) 0.046(3) 0.124(5) -0.007(3) -0.002(3) -0.002(2)
O2 0.041(3) 0.042(3) 0.131(6) 0.003(3) 0.008(3) -0.004(3)
O10W 0.085(5) 0.061(4) 0.144(7) 0.011(4) -0.004(5) 0.009(4)
O11W 0.046(3) 0.041(3) 0.160(7) -0.005(4) -0.007(4) -0.001(3)
O20W 0.054(4) 0.044(3) 0.162(7) 0.003(4) -0.011(4) 0.006(3)
O21W 0.041(3) 0.046(3) 0.133(6) 0.001(4) -0.009(3) 0.006(3)
O30 0.047(4) 0.048(3) 0.111(5) 0.009(3) 0.001(4) 0.000(3)
O31 0.054(4) 0.041(3) 0.154(7) 0.000(4) 0.009(4) -0.003(3)
O40 0.047(3) 0.030(3) 0.130(6) -0.014(3) 0.001(3) 0.001(2)
O41 0.045(3) 0.041(3) 0.134(6) -0.012(3) -0.002(3) -0.007(3)
C1 0.053(5) 0.048(5) 0.110(8) -0.005(5) 0.015(5) -0.008(4)
C2 0.043(5) 0.044(5) 0.122(8) 0.005(5) -0.001(5) 0.000(4)
C3 0.063(6) 0.043(5) 0.126(9) -0.003(5) -0.002(6) 0.009(4)
C30 0.054(6) 0.040(5) 0.121(9) 0.012(5) -0.013(6) 0.000(4)
C4 0.091(8) 0.050(6) 0.138(11) -0.001(6) 0.035(8) -0.012(5)
C5 0.108(9) 0.056(7) 0.163(12) -0.005(7) 0.031(9) -0.019(6)
C6 0.085(8) 0.035(5) 0.163(11) -0.013(6) 0.023(8) -0.008(5)
C7 0.081(7) 0.054(6) 0.164(12) -0.002(7) 0.038(8) 0.003(5)
C8 0.091(8) 0.063(7) 0.160(12) -0.020(7) 0.046(8) -0.011(6)
C9 0.116(10) 0.076(8) 0.153(12) -0.033(8) 0.059(9) -0.012(7)
C10 0.076(7) 0.056(6) 0.134(10) -0.017(6) 0.023(7) -0.002(5)
C11 0.055(6) 0.054(6) 0.131(9) -0.022(6) 0.003(6) 0.008(4)
C12 0.048(5) 0.043(5) 0.123(9) -0.002(5) -0.009(5) -0.001(4)
C13 0.051(5) 0.032(4) 0.119(8) 0.003(5) -0.002(5) 0.004(4)
C14 0.046(5) 0.033(4) 0.110(8) -0.005(4) -0.010(5) 0.003(3)
C15 0.044(5) 0.033(4) 0.114(8) -0.004(5) -0.003(5) 0.004(3)
C150 0.046(5) 0.049(5) 0.106(8) 0.000(5) -0.006(5) 0.009(4)
C16 0.049(5) 0.042(5) 0.118(9) -0.003(5) 0.001(5) -0.002(4)
C17 0.055(6) 0.047(5) 0.123(9) -0.011(5) -0.005(6) 0.008(4)
O1S 0.086(11) 0.066(9) 0.183(17) 0.002(10) -0.052(11) 0.011(8)
O2S 0.15(2) 0.49(7) 0.15(2) 0.13(3) 0.055(18) 0.17(4)
C2S 0.031(14) 0.12(3) 0.63(13) -0.09(5) -0.04(3) 0.012(16)
O3S 0.055(12) 0.17(2) 0.32(4) 0.00(2) 0.048(16) -0.001(13)
O1W 0.20(4) 0.36(5) 0.08(2) 0.12(3) 0.06(2) 0.09(3)
O4W 0.31(5) 0.081(19) 0.11(2) -0.032(17) 0.11(3) -0.10(3)
O5W 0.129(16) 0.101(14) 0.19(2) -0.012(14) -0.015(15) -0.017(12)

loop_
_atom_type_symbol
_atom_type_description
_atom_type_scat_dispersion_real
_atom_type_scat_dispersion_imag
_atom_type_scat_source
C C 0.0033 0.0016 'International Tables Vol C Tables 4.2.6.8 and 6.1.1.4'
H H 0.0000 0.0000 'International Tables Vol C Tables 4.2.6.8 and 6.1.1.4'
N N 0.0061 0.0033 'International Tables Vol C Tables 4.2.6.8 and 6.1.1.4'
O O 0.0106 0.0060 'International Tables Vol C Tables 4.2.6.8 and 6.1.1.4'
Ni Ni 0.3393 1.1124 'International Tables Vol C Tables 4.2.6.8 and 6.1.1.4'

loop_
_geom_angle_atom_site_label_1
_geom_angle_atom_site_label_2
_geom_angle_atom_site_label_3
_geom_angle
_geom_angle_site_symmetry_1
_geom_angle_site_symmetry_3
N1 Ni1 O1 170.5(3) . .
N1 Ni1 N2 96.2(3) . .
O1 Ni1 N2 93.1(3) . .
N1 Ni1 O2 90.5(3) . .
O1 Ni1 O2 80.1(2) . .
N2 Ni1 O2 173.2(3) . .
N1 Ni1 O10W 89.0(4) . .
O1 Ni1 O10W 89.4(3) . .
N2 Ni1 O10W 88.9(3) . .
O2 Ni1 O10W 90.3(3) . .
N1 Ni1 O11W 91.5(3) . .
O1 Ni1 O11W 90.9(3) . .
N2 Ni1 O11W 86.1(3) . .
O2 Ni1 O11W 94.8(3) . .
O10W Ni1 O11W 174.9(3) . .
O40 Ni2 O30 89.0(3) 16_557 15_557
O40 Ni2 O1 172.2(2) 16_557 .
O30 Ni2 O1 98.6(2) 15_557 .
O40 Ni2 O20W 90.0(3) 16_557 .
O30 Ni2 O20W 86.1(3) 15_557 .
O1 Ni2 O20W 91.7(3) . .
O40 Ni2 O2 95.1(2) 16_557 .
O30 Ni2 O2 175.2(3) 15_557 .
O1 Ni2 O2 77.3(2) . .
O20W Ni2 O2 91.5(3) . .
O40 Ni2 O21W 88.5(2) 16_557 .
O30 Ni2 O21W 91.9(3) 15_557 .
O1 Ni2 O21W 90.1(2) . .
O20W Ni2 O21W 177.5(3) . .
O2 Ni2 O21W 90.6(2) . .
C7 N1 C8 115.8(9) . .
C7 N1 Ni1 123.5(8) . .
C8 N1 Ni1 120.7(6) . .
C11 N2 C10 119.7(9) . .
C11 N2 Ni1 121.0(7) . .
C10 N2 Ni1 119.3(7) . .
C13 O1 Ni1 123.7(6) . .
C13 O1 Ni2 133.6(6) . .
Ni1 O1 Ni2 100.4(2) . .
C1 O2 Ni1 123.4(7) . .
C1 O2 Ni2 130.5(6) . .
Ni1 O2 Ni2 99.3(2) . .
C30 O30 Ni2 129.9(6) . 16_557
C150 O40 Ni2 131.9(6) . 15_557
O2 C1 C6 120.8(8) . .
O2 C1 C2 123.1(9) . .
C6 C1 C2 116.0(8) . .
C3 C2 C1 121.8(10) . .
C3 C2 H2 119.1 . .
C1 C2 H2 119.1 . .
C4 C3 C2 121.4(9) . .
C4 C3 C30 120.3(9) . .
C2 C3 C30 118.2(10) . .
O31 C30 O30 125.1(9) . .
O31 C30 C3 116.7(10) . .
O30 C30 C3 118.2(8) . .
C5 C4 C3 119.2(10) . .
C5 C4 H4 120.4 . .
C3 C4 H4 120.4 . .
C4 C5 C6 121.0(12) . .
C4 C5 H5 119.5 . .
C6 C5 H5 119.5 . .
C1 C6 C5 120.6(10) . .
C1 C6 C7 125.6(9) . .
C5 C6 C7 113.8(11) . .
N1 C7 C6 124.5(10) . .
N1 C7 H7 117.7 . .
C6 C7 H7 117.7 . .
N1 C8 C9 109.4(9) . .
N1 C8 H8A 109.8 . .
C9 C8 H8A 109.8 . .
N1 C8 H8B 109.8 . .
C9 C8 H8B 109.8 . .
H8A C8 H8B 108.2 . .
C10 C9 C8 113.9(13) . .
C10 C9 H9A 108.8 . .
C8 C9 H9A 108.8 . .
C10 C9 H9B 108.8 . .
C8 C9 H9B 108.8 . .
H9A C9 H9B 107.7 . .
N2 C10 C9 113.6(8) . .
N2 C10 H10C 108.8 . .
C9 C10 H10C 108.8 . .
N2 C10 H10D 108.8 . .
C9 C10 H10D 108.8 . .
H10C C10 H10D 107.7 . .
N2 C11 C12 128.9(10) . .
N2 C11 H11 115.5 . .
C12 C11 H11 115.5 . .
C17 C12 C13 119.4(9) . .
C17 C12 C11 115.5(9) . .
C13 C12 C11 125.1(8) . .
O1 C13 C14 120.2(9) . .
O1 C13 C12 121.8(8) . .
C14 C13 C12 118.0(8) . .
C15 C14 C13 121.8(9) . .
C15 C14 H14 119.1 . .
C13 C14 H14 119.1 . .
C14 C15 C16 120.3(9) . .
C14 C15 C150 120.3(9) . .
C16 C15 C150 119.3(8) . .
O40 C150 O41 124.1(8) . .
O40 C150 C15 117.3(8) . .
O41 C150 C15 118.6(8) . .
C17 C16 C15 118.5(8) . .
C17 C16 H16 120.7 . .
C15 C16 H16 120.7 . .
C16 C17 C12 121.8(10) . .
C16 C17 H17 119.1 . .
C12 C17 H17 119.1 . .

loop_
_geom_bond_atom_site_label_1
_geom_bond_atom_site_label_2
_geom_bond_distance
_geom_bond_site_symmetry_2
Ni1 N1 2.004(8) .
Ni1 O1 2.006(6) .
Ni1 N2 2.020(9) .
Ni1 O2 2.022(6) .
Ni1 O10W 2.140(7) .
Ni1 O11W 2.146(7) .
Ni2 O40 2.039(6) 16_557
Ni2 O30 2.047(7) 15_557
Ni2 O1 2.067(6) .
Ni2 O20W 2.078(6) .
Ni2 O2 2.086(6) .
Ni2 O21W 2.100(6) .
N1 C7 1.281(12) .
N1 C8 1.427(13) .
N2 C11 1.268(12) .
N2 C10 1.454(13) .
O1 C13 1.344(10) .
O2 C1 1.317(10) .
O30 C30 1.284(12) .
O30 Ni2 2.047(7) 16_557
O31 C30 1.271(10) .
O40 C150 1.274(10) .
O40 Ni2 2.039(6) 15_557
O41 C150 1.288(10) .
C1 C6 1.406(15) .
C1 C2 1.416(12) .
C2 C3 1.384(13) .
C2 H2 0.9500 .
C3 C4 1.378(15) .
C3 C30 1.523(14) .
C4 C5 1.350(15) .
C4 H4 0.9500 .
C5 C6 1.439(14) .
C5 H5 0.9500 .
C6 C7 1.512(15) .
C7 H7 0.9500 .
C8 C9 1.557(18) .
C8 H8A 0.9900 .
C8 H8B 0.9900 .
C9 C10 1.473(15) .
C9 H9A 0.9900 .
C9 H9B 0.9900 .
C10 H10C 0.9900 .
C10 H10D 0.9900 .
C11 C12 1.465(14) .
C11 H11 0.9500 .
C12 C17 1.395(12) .
C12 C13 1.406(13) .
C13 C14 1.395(13) .
C14 C15 1.368(11) .
C14 H14 0.9500 .
C15 C16 1.398(13) .
C15 C150 1.493(13) .
C16 C17 1.375(13) .
C16 H16 0.9500 .
C17 H17 0.9500 .
O1S C1S 1.27(3) .
O2S C2S 1.13(6) .
O3S C3S 1.26(3) .
O4S C4S 1.27(5) .

loop_
_geom_torsion_atom_site_label_1
_geom_torsion_atom_site_label_2
_geom_torsion_atom_site_label_3
_geom_torsion_atom_site_label_4
_geom_torsion
_geom_torsion_site_symmetry_1
Ni1 O2 C1 C6 -31.5(12) .
Ni2 O2 C1 C6 -176.4(8) .
Ni1 O2 C1 C2 152.1(7) .
Ni2 O2 C1 C2 7.2(14) .
O2 C1 C2 C3 176.8(9) .
C6 C1 C2 C3 0.3(15) .
C1 C2 C3 C4 0.3(16) .
C1 C2 C3 C30 -176.3(8) .
Ni2 O30 C30 O31 -4.9(14) 16_557
Ni2 O30 C30 C3 174.3(6) 16_557
C4 C3 C30 O31 -13.7(14) .
C2 C3 C30 O31 163.0(9) .
C4 C3 C30 O30 167.0(9) .
C2 C3 C30 O30 -16.3(13) .
C2 C3 C4 C5 -1.6(18) .
C30 C3 C4 C5 175.0(11) .
C3 C4 C5 C6 2(2) .
O2 C1 C6 C5 -176.3(11) .
C2 C1 C6 C5 0.3(17) .
O2 C1 C6 C7 2.9(18) .
C2 C1 C6 C7 179.5(11) .
C4 C5 C6 C1 -2(2) .
C4 C5 C6 C7 179.1(13) .
C8 N1 C7 C6 -171.7(12) .
Ni1 N1 C7 C6 8.5(19) .
C1 C6 C7 N1 10(2) .
C5 C6 C7 N1 -171.0(13) .
C7 N1 C8 C9 -129.2(13) .
Ni1 N1 C8 C9 50.6(14) .
N1 C8 C9 C10 -74.1(13) .
C11 N2 C10 C9 138.7(12) .
Ni1 N2 C10 C9 -44.4(14) .
C8 C9 C10 N2 71.5(14) .
C10 N2 C11 C12 176.2(10) .
Ni1 N2 C11 C12 -0.6(16) .
N2 C11 C12 C17 168.5(11) .
N2 C11 C12 C13 -12.7(18) .
Ni1 O1 C13 C14 -156.2(7) .
Ni2 O1 C13 C14 3.1(13) .
Ni1 O1 C13 C12 23.0(11) .
Ni2 O1 C13 C12 -177.7(6) .
C17 C12 C13 O1 178.7(8) .
C11 C12 C13 O1 -0.1(15) .
C17 C12 C13 C14 -2.1(13) .
C11 C12 C13 C14 179.2(9) .
O1 C13 C14 C15 -178.0(8) .
C12 C13 C14 C15 2.8(14) .
C13 C14 C15 C16 -1.0(14) .
C13 C14 C15 C150 179.3(8) .
Ni2 O40 C150 O41 5.4(15) 15_557
Ni2 O40 C150 C15 -175.6(6) 15_557
C14 C15 C150 O40 22.5(13) .
C16 C15 C150 O40 -157.2(8) .
C14 C15 C150 O41 -158.4(9) .
C16 C15 C150 O41 21.9(13) .
C14 C15 C16 C17 -1.5(14) .
C150 C15 C16 C17 178.2(9) .
C15 C16 C17 C12 2.1(15) .
C13 C12 C17 C16 -0.3(15) .
C11 C12 C17 C16 178.5(9) .
